data_1559581
loop_
_publ_author_name
'Suzuki, Akane'
'Guo, Xueying'
'Lin, Zhenyang'
'Yamashita, Makoto'

_publ_section_title
;
 Nucleophilic reactivity of the gold atom in a diarylborylgold(i) complex
 toward polar multiple bonds.
;
_journal_issue 3
_journal_name_full 'Chemical science'
_journal_page_first 917
_journal_page_last 928
_journal_paper_doi 10.1039/d0sc05478j
_journal_volume 12
_journal_year 2020
_chemical_formula_moiety 'C59 H68 Au B N4'
_chemical_formula_sum 'C59 H68 Au B N4'
_chemical_formula_weight 1040.95
_space_group_crystal_system triclinic
_space_group_IT_number 2
_space_group_name_Hall '-P 1'
_space_group_name_H-M_alt 'P -1'
_atom_sites_solution_hydrogens geom
_audit_creation_method SHELXL-2018/1
_audit_update_record
;
2020-07-30 deposited with the CCDC.	2020-11-25 downloaded from the CCDC.
;
_cell_angle_alpha 86.266(2)
_cell_angle_beta 72.324(2)
_cell_angle_gamma 83.521(2)
_cell_formula_units_Z 2
_cell_length_a 11.5634(3)
_cell_length_b 12.8016(4)
_cell_length_c 18.2287(5)
_cell_measurement_reflns_used 19990
_cell_measurement_temperature 93(2)
_cell_measurement_theta_max 30.8660
_cell_measurement_theta_min 1.8420
_cell_volume 2553.22(13)
_computing_cell_refinement
;
CrysAlisPro 1.171.39.46 (Rigaku Oxford Diffraction, 2018)
;
_computing_data_collection
;
CrysAlisPro 1.171.39.46 (Rigaku Oxford Diffraction, 2018)
;
_computing_data_reduction
;
CrysAlisPro 1.171.39.46 (Rigaku Oxford Diffraction, 2018)
;
_computing_molecular_graphics 'Yadokari-XG 2009(Wakita Nemoto et al.)'
_computing_publication_material 'Yadokari-XG 2009(Wakita,Nemoto et al.)'
_computing_structure_refinement 'SHELXL-2018/3 (Sheldrick, 2018)'
_computing_structure_solution 'SHELXT 2018/2 (Sheldrick, 2018)'
_diffrn_ambient_temperature 93(2)
_diffrn_detector 'CCD plate'
_diffrn_detector_type HyPix
_diffrn_measured_fraction_theta_full 1.000
_diffrn_measured_fraction_theta_max 0.809
_diffrn_measurement_device 'four-circle diffractometer'
_diffrn_measurement_device_type 'XtaLAB Synergy R, HyPix'
_diffrn_radiation_monochromator mirror
_diffrn_radiation_probe x-ray
_diffrn_radiation_type 'Mo K\a'
_diffrn_radiation_wavelength 0.71073
_diffrn_reflns_av_R_equivalents 0.0453
_diffrn_reflns_av_unetI/netI 0.0526
_diffrn_reflns_Laue_measured_fraction_full 1.000
_diffrn_reflns_Laue_measured_fraction_max 0.809
_diffrn_reflns_limit_h_max 15
_diffrn_reflns_limit_h_min -16
_diffrn_reflns_limit_k_max 16
_diffrn_reflns_limit_k_min -16
_diffrn_reflns_limit_l_max 23
_diffrn_reflns_limit_l_min -26
_diffrn_reflns_number 40361
_diffrn_reflns_point_group_measured_fraction_full 1.000
_diffrn_reflns_point_group_measured_fraction_max 0.809
_diffrn_reflns_theta_full 25.242
_diffrn_reflns_theta_max 30.796
_diffrn_reflns_theta_min 1.857
_diffrn_source 'micro-focus sealed X-ray tube'
_diffrn_source_type 'Mova (Mo) X-ray Source'
_exptl_absorpt_coefficient_mu 2.922
_exptl_absorpt_correction_T_max 1.00000
_exptl_absorpt_correction_T_min 0.73277
_exptl_absorpt_correction_type multi-scan
_exptl_absorpt_process_details
;
CrysAlisPro 1.171.39.46 (Rigaku Oxford Diffraction, 2018)
Empirical absorption correction using spherical harmonics,
 implemented in SCALE3 ABSPACK scaling algorithm.
;
_exptl_crystal_colour 'pale green'
_exptl_crystal_density_diffrn 1.354
_exptl_crystal_description plate
_exptl_crystal_F_000 1068
_exptl_crystal_size_max 0.128
_exptl_crystal_size_mid 0.036
_exptl_crystal_size_min 0.008
_refine_diff_density_max 0.926
_refine_diff_density_min -0.819
_refine_diff_density_rms 0.106
_refine_ls_extinction_method none
_refine_ls_goodness_of_fit_ref 1.022
_refine_ls_hydrogen_treatment constr
_refine_ls_matrix_type full
_refine_ls_number_parameters 600
_refine_ls_number_reflns 12948
_refine_ls_number_restraints 0
_refine_ls_restrained_S_all 1.022
_refine_ls_R_factor_all 0.0382
_refine_ls_R_factor_gt 0.0287
_refine_ls_shift/su_max 0.004
_refine_ls_shift/su_mean 0.000
_refine_ls_structure_factor_coef Fsqd
_refine_ls_weighting_details 'w=1/[\s^2^(Fo^2^)+(0.0247P)^2^] where P=(Fo^2^+2Fc^2^)/3'
_refine_ls_weighting_scheme calc
_refine_ls_wR_factor_gt 0.0561
_refine_ls_wR_factor_ref 0.0580
_reflns_Friedel_coverage 0.000
_reflns_number_gt 11224
_reflns_number_total 12948
_reflns_threshold_expression 'I > 2\s(I)'
_cod_data_source_file d0sc05478j3.cif
_cod_data_source_block 6
_cod_depositor_comments
;Adding full bibliography for 1559577--1559587.cif.

 Adding full bibliography for 1559577--1559587.cif.
;
_cod_database_code 1559581
_shelx_shelxl_version_number 2018/1
_shelx_space_group_comment
;
The symmetry employed for this shelxl refinement is uniquely defined
by the following loop, which should always be used as a source of
symmetry information in preference to the above space-group names.
They are only intended as comments.
;
_shelx_estimated_absorpt_t_min 0.703
_shelx_estimated_absorpt_t_max 0.971
_oxdiff_exptl_absorpt_empirical_full_min 0.579
_oxdiff_exptl_absorpt_empirical_full_max 1.624
_oxdiff_exptl_absorpt_empirical_details
;
Empirical correction (ABSPACK) includes:
- Absorption correction using spherical harmonics
- Frame scaling
- B-factor correction
;

loop_
_space_group_symop_operation_xyz
'x, y, z'
'-x, -y, -z'

loop_
_atom_site_label
_atom_site_type_symbol
_atom_site_fract_x
_atom_site_fract_y
_atom_site_fract_z
_atom_site_U_iso_or_equiv
_atom_site_adp_type
_atom_site_occupancy
_atom_site_site_symmetry_order
_atom_site_calc_flag
_atom_site_refinement_flags_posn
_atom_site_refinement_flags_adp
_atom_site_refinement_flags_occupancy
_atom_site_disorder_assembly
_atom_site_disorder_group
Au1 Au 0.31101(2) 0.35047(2) 0.72283(2) 0.01381(3) Uani 1 1 d . . . . .
C1 C 0.2638(2) 0.20134(18) 0.73979(12) 0.0137(5) Uani 1 1 d . . . . .
N1 N 0.16470(18) 0.16270(15) 0.72976(11) 0.0150(4) Uani 1 1 d . . . . .
C2 C 0.1655(2) 0.05544(19) 0.74705(13) 0.0194(5) Uani 1 1 d . . . . .
H2 H 0.106201 0.011284 0.744519 0.023 Uiso 1 1 calc R U . . .
C3 C 0.2666(2) 0.0262(2) 0.76809(14) 0.0203(5) Uani 1 1 d . . . . .
H3 H 0.292239 -0.042564 0.783653 0.024 Uiso 1 1 calc R U . . .
N2 N 0.32608(18) 0.11548(15) 0.76269(11) 0.0152(4) Uani 1 1 d . . . . .
C4 C 0.0591(2) 0.22292(19) 0.71669(14) 0.0165(5) Uani 1 1 d . . . . .
C5 C -0.0305(2) 0.2654(2) 0.78108(14) 0.0195(5) Uani 1 1 d . . . . .
C6 C -0.1375(2) 0.3153(2) 0.76927(15) 0.0244(6) Uani 1 1 d . . . . .
H6 H -0.200464 0.344554 0.811679 0.029 Uiso 1 1 calc R U . . .
C7 C -0.1532(2) 0.3228(2) 0.69670(16) 0.0243(6) Uani 1 1 d . . . . .
H7 H -0.226043 0.357934 0.689583 0.029 Uiso 1 1 calc R U . . .
C8 C -0.0626(2) 0.2792(2) 0.63421(15) 0.0217(5) Uani 1 1 d . . . . .
H8 H -0.074797 0.284340 0.584808 0.026 Uiso 1 1 calc R U . . .
C9 C 0.0457(2) 0.22796(19) 0.64265(14) 0.0177(5) Uani 1 1 d . . . . .
C10 C -0.0153(2) 0.2561(2) 0.86118(14) 0.0251(6) Uani 1 1 d . . . . .
H10 H 0.070246 0.225842 0.856039 0.030 Uiso 1 1 calc R U . . .
C11 C -0.0341(3) 0.3628(2) 0.89801(16) 0.0349(7) Uani 1 1 d . . . . .
H11 H 0.024704 0.408755 0.865434 0.052 Uiso 1 1 calc R U . . .
H11A H -0.021893 0.353390 0.949018 0.052 Uiso 1 1 calc R U . . .
H11B H -0.117162 0.394835 0.903217 0.052 Uiso 1 1 calc R U . . .
C12 C -0.1012(3) 0.1799(3) 0.91292(17) 0.0402(8) Uani 1 1 d . . . . .
H12 H -0.186008 0.207624 0.919118 0.060 Uiso 1 1 calc R U . . .
H12A H -0.087207 0.172215 0.963480 0.060 Uiso 1 1 calc R U . . .
H12B H -0.085125 0.111116 0.889172 0.060 Uiso 1 1 calc R U . . .
C13 C 0.1454(2) 0.1787(2) 0.57477(14) 0.0204(5) Uani 1 1 d . . . . .
H13 H 0.181719 0.112102 0.594283 0.024 Uiso 1 1 calc R U . . .
C14 C 0.2476(3) 0.2508(2) 0.54256(15) 0.0270(6) Uani 1 1 d . . . . .
H14 H 0.215294 0.315939 0.521293 0.040 Uiso 1 1 calc R U . . .
H14A H 0.313270 0.215109 0.501824 0.040 Uiso 1 1 calc R U . . .
H14B H 0.279593 0.267527 0.583953 0.040 Uiso 1 1 calc R U . . .
C15 C 0.0968(3) 0.1504(2) 0.51005(15) 0.0297(6) Uani 1 1 d . . . . .
H15 H 0.029361 0.106522 0.531293 0.045 Uiso 1 1 calc R U . . .
H15A H 0.162286 0.111505 0.471027 0.045 Uiso 1 1 calc R U . . .
H15B H 0.067723 0.214877 0.486402 0.045 Uiso 1 1 calc R U . . .
C16 C 0.4344(2) 0.11499(19) 0.78582(14) 0.0168(5) Uani 1 1 d . . . . .
C17 C 0.4214(2) 0.11362(19) 0.86501(14) 0.0204(5) Uani 1 1 d . . . . .
C18 C 0.5266(3) 0.1068(2) 0.88713(16) 0.0292(6) Uani 1 1 d . . . . .
H18 H 0.520833 0.105578 0.940282 0.035 Uiso 1 1 calc R U . . .
C19 C 0.6399(3) 0.1016(2) 0.83250(17) 0.0330(7) Uani 1 1 d . . . . .
H19 H 0.711289 0.096693 0.848548 0.040 Uiso 1 1 calc R U . . .
C20 C 0.6508(3) 0.1036(2) 0.75508(17) 0.0289(6) Uani 1 1 d . . . . .
H20 H 0.729548 0.100959 0.718523 0.035 Uiso 1 1 calc R U . . .
C21 C 0.5491(2) 0.10927(19) 0.72959(14) 0.0199(5) Uani 1 1 d . . . . .
C22 C 0.2949(3) 0.1236(2) 0.92457(14) 0.0247(6) Uani 1 1 d . . . . .
H22 H 0.234994 0.104445 0.899284 0.030 Uiso 1 1 calc R U . . .
C23 C 0.2594(3) 0.2372(2) 0.94898(17) 0.0353(7) Uani 1 1 d . . . . .
H23 H 0.314717 0.257058 0.975946 0.053 Uiso 1 1 calc R U . . .
H23A H 0.175503 0.244146 0.983434 0.053 Uiso 1 1 calc R U . . .
H23B H 0.264932 0.283405 0.903276 0.053 Uiso 1 1 calc R U . . .
C24 C 0.2882(3) 0.0486(3) 0.99416(18) 0.0477(9) Uani 1 1 d . . . . .
H24 H 0.315657 -0.023220 0.976591 0.072 Uiso 1 1 calc R U . . .
H24A H 0.203794 0.051432 1.027764 0.072 Uiso 1 1 calc R U . . .
H24B H 0.340683 0.069639 1.022762 0.072 Uiso 1 1 calc R U . . .
C25 C 0.5593(3) 0.1070(2) 0.64470(15) 0.0277(6) Uani 1 1 d . . . . .
H25 H 0.486302 0.150041 0.636448 0.033 Uiso 1 1 calc R U . . .
C26 C 0.6728(4) 0.1537(3) 0.5925(2) 0.0538(10) Uani 1 1 d . . . . .
H26 H 0.676091 0.224118 0.609423 0.081 Uiso 1 1 calc R U . . .
H26A H 0.669510 0.158480 0.539262 0.081 Uiso 1 1 calc R U . . .
H26B H 0.745775 0.108501 0.595211 0.081 Uiso 1 1 calc R U . . .
C27 C 0.5586(5) -0.0044(3) 0.6204(2) 0.0668(13) Uani 1 1 d . . . . .
H27 H 0.630736 -0.047846 0.626394 0.100 Uiso 1 1 calc R U . . .
H27A H 0.559649 -0.002855 0.566387 0.100 Uiso 1 1 calc R U . . .
H27B H 0.484799 -0.034247 0.652823 0.100 Uiso 1 1 calc R U . . .
C28 C 0.3642(2) 0.49951(18) 0.70400(12) 0.0133(5) Uani 1 1 d . . . . .
C29 C 0.4716(2) 0.51462(18) 0.70907(13) 0.0160(5) Uani 1 1 d . . . . .
N3 N 0.57857(19) 0.52036(16) 0.70637(11) 0.0171(4) Uani 1 1 d . . . . .
C30 C 0.6186(2) 0.5458(2) 0.76926(14) 0.0191(5) Uani 1 1 d . . . . .
C31 C 0.5868(2) 0.4895(2) 0.84021(14) 0.0232(6) Uani 1 1 d . . . . .
C32 C 0.6343(3) 0.5173(2) 0.89698(16) 0.0309(7) Uani 1 1 d . . . . .
H32 H 0.613010 0.481428 0.945791 0.037 Uiso 1 1 calc R U . . .
C33 C 0.7119(3) 0.5959(3) 0.88415(17) 0.0348(7) Uani 1 1 d . . . . .
H33 H 0.743747 0.613104 0.923672 0.042 Uiso 1 1 calc R U . . .
C34 C 0.7427(3) 0.6490(2) 0.81390(17) 0.0320(7) Uani 1 1 d . . . . .
H34 H 0.795547 0.703213 0.805449 0.038 Uiso 1 1 calc R U . . .
C35 C 0.6978(2) 0.6249(2) 0.75511(15) 0.0235(6) Uani 1 1 d . . . . .
C36 C 0.5084(3) 0.3996(2) 0.85415(17) 0.0325(7) Uani 1 1 d . . . . .
H36 H 0.508739 0.362901 0.902980 0.049 Uiso 1 1 calc R U . . .
H36A H 0.540770 0.350527 0.811993 0.049 Uiso 1 1 calc R U . . .
H36B H 0.424729 0.426888 0.856533 0.049 Uiso 1 1 calc R U . . .
C37 C 0.7318(3) 0.6830(2) 0.67852(16) 0.0337(7) Uani 1 1 d . . . . .
H37 H 0.794343 0.729537 0.676879 0.051 Uiso 1 1 calc R U . . .
H37A H 0.659491 0.725001 0.671383 0.051 Uiso 1 1 calc R U . . .
H37B H 0.763732 0.632463 0.637306 0.051 Uiso 1 1 calc R U . . .
N4 N 0.28605(18) 0.59042(15) 0.68661(10) 0.0139(4) Uani 1 1 d . . . . .
C38 C 0.2511(2) 0.57595(18) 0.61827(13) 0.0159(5) Uani 1 1 d . . . . .
C39 C 0.1350(2) 0.54645(19) 0.62606(15) 0.0211(5) Uani 1 1 d . . . . .
C40 C 0.1055(3) 0.5312(2) 0.55859(16) 0.0267(6) Uani 1 1 d . . . . .
H40 H 0.027219 0.511287 0.562156 0.032 Uiso 1 1 calc R U . . .
C41 C 0.1888(3) 0.5448(2) 0.48727(16) 0.0309(7) Uani 1 1 d . . . . .
H41 H 0.167873 0.533117 0.442125 0.037 Uiso 1 1 calc R U . . .
C42 C 0.3020(3) 0.5751(2) 0.48084(15) 0.0262(6) Uani 1 1 d . . . . .
H42 H 0.358084 0.584847 0.431191 0.031 Uiso 1 1 calc R U . . .
C43 C 0.3358(2) 0.59180(19) 0.54653(14) 0.0199(5) Uani 1 1 d . . . . .
C44 C 0.0446(3) 0.5309(2) 0.70347(16) 0.0274(6) Uani 1 1 d . . . . .
H44 H 0.083611 0.485173 0.736210 0.041 Uiso 1 1 calc R U . . .
H44A H -0.024536 0.498177 0.697551 0.041 Uiso 1 1 calc R U . . .
H44B H 0.015576 0.599146 0.727364 0.041 Uiso 1 1 calc R U . . .
C45 C 0.4574(2) 0.6298(2) 0.53802(15) 0.0262(6) Uani 1 1 d . . . . .
H45 H 0.445226 0.698569 0.561393 0.039 Uiso 1 1 calc R U . . .
H45A H 0.502668 0.636293 0.483220 0.039 Uiso 1 1 calc R U . . .
H45B H 0.503649 0.579448 0.563892 0.039 Uiso 1 1 calc R U . . .
B1 B 0.2473(3) 0.6801(2) 0.73149(15) 0.0158(5) Uani 1 1 d . . . . .
C46 C 0.1541(2) 0.76951(18) 0.70986(14) 0.0163(5) Uani 1 1 d . . . . .
C47 C 0.0421(2) 0.8055(2) 0.76269(15) 0.0229(5) Uani 1 1 d . . . . .
C48 C -0.0403(3) 0.8780(2) 0.73742(15) 0.0244(6) Uani 1 1 d . . . . .
H48 H -0.116883 0.900513 0.772729 0.029 Uiso 1 1 calc R U . . .
C49 C -0.0115(3) 0.9165(2) 0.66268(16) 0.0261(6) Uani 1 1 d . . . . .
H49 H -0.068927 0.964261 0.646657 0.031 Uiso 1 1 calc R U . . .
C50 C 0.0995(3) 0.8866(2) 0.61084(15) 0.0257(6) Uani 1 1 d . . . . .
H50 H 0.120627 0.915554 0.559740 0.031 Uiso 1 1 calc R U . . .
C51 C 0.1801(3) 0.8135(2) 0.63418(15) 0.0232(6) Uani 1 1 d . . . . .
H51 H 0.256039 0.792009 0.597786 0.028 Uiso 1 1 calc R U . . .
C52 C 0.0062(3) 0.7669(2) 0.84475(15) 0.0298(6) Uani 1 1 d . . . . .
H52 H -0.070834 0.805521 0.873155 0.045 Uiso 1 1 calc R U . . .
H52A H 0.069897 0.778045 0.867857 0.045 Uiso 1 1 calc R U . . .
H52B H -0.004022 0.691626 0.847135 0.045 Uiso 1 1 calc R U . . .
C53 C 0.3053(2) 0.69613(19) 0.79791(14) 0.0191(5) Uani 1 1 d . . . . .
C54 C 0.2788(3) 0.6438(2) 0.87059(15) 0.0270(6) Uani 1 1 d . . . . .
C55 C 0.3347(3) 0.6710(3) 0.92360(16) 0.0385(8) Uani 1 1 d . . . . .
H55 H 0.315861 0.636631 0.973002 0.046 Uiso 1 1 calc R U . . .
C56 C 0.4166(3) 0.7462(3) 0.90659(18) 0.0414(9) Uani 1 1 d . . . . .
H56 H 0.452271 0.763857 0.944137 0.050 Uiso 1 1 calc R U . . .
C57 C 0.4459(3) 0.7950(2) 0.83519(19) 0.0364(7) Uani 1 1 d . . . . .
H57 H 0.504024 0.845219 0.822243 0.044 Uiso 1 1 calc R U . . .
C58 C 0.3902(3) 0.7706(2) 0.78196(15) 0.0241(6) Uani 1 1 d . . . . .
H58 H 0.410379 0.805764 0.732851 0.029 Uiso 1 1 calc R U . . .
C59 C 0.1951(3) 0.5578(2) 0.89128(16) 0.0365(7) Uani 1 1 d . . . . .
H59 H 0.211235 0.514048 0.933918 0.055 Uiso 1 1 calc R U . . .
H59A H 0.209246 0.514316 0.846505 0.055 Uiso 1 1 calc R U . . .
H59B H 0.110227 0.588958 0.906913 0.055 Uiso 1 1 calc R U . . .

loop_
_atom_site_aniso_label
_atom_site_aniso_U_11
_atom_site_aniso_U_22
_atom_site_aniso_U_33
_atom_site_aniso_U_23
_atom_site_aniso_U_13
_atom_site_aniso_U_12
Au1 0.01389(5) 0.01219(5) 0.01587(5) 0.00039(3) -0.00566(3) -0.00055(3)
C1 0.0134(12) 0.0166(12) 0.0114(11) -0.0013(8) -0.0056(9) 0.0032(9)
N1 0.0147(10) 0.0144(10) 0.0166(10) 0.0008(7) -0.0055(8) -0.0030(8)
C2 0.0233(14) 0.0156(12) 0.0198(12) 0.0013(9) -0.0065(10) -0.0050(10)
C3 0.0237(14) 0.0145(12) 0.0242(13) 0.0030(9) -0.0099(10) -0.0031(10)
N2 0.0168(10) 0.0118(10) 0.0175(10) 0.0019(7) -0.0067(8) -0.0008(8)
C4 0.0144(12) 0.0131(12) 0.0240(13) 0.0011(9) -0.0085(10) -0.0034(9)
C5 0.0179(13) 0.0195(13) 0.0214(13) 0.0021(9) -0.0054(10) -0.0063(10)
C6 0.0149(13) 0.0265(14) 0.0287(14) -0.0007(11) -0.0025(10) -0.0003(11)
C7 0.0157(13) 0.0232(14) 0.0357(15) 0.0023(11) -0.0114(11) -0.0008(11)
C8 0.0205(13) 0.0224(14) 0.0245(13) 0.0030(10) -0.0107(10) -0.0023(11)
C9 0.0166(12) 0.0171(12) 0.0202(12) 0.0029(9) -0.0060(10) -0.0050(10)
C10 0.0183(13) 0.0358(16) 0.0190(13) -0.0032(11) -0.0025(10) -0.0001(12)
C11 0.0414(18) 0.0408(18) 0.0221(15) -0.0050(12) -0.0068(13) -0.0079(15)
C12 0.050(2) 0.0430(19) 0.0262(16) 0.0055(13) -0.0082(14) -0.0144(16)
C13 0.0217(13) 0.0200(13) 0.0206(13) 0.0000(9) -0.0091(10) 0.0003(11)
C14 0.0246(14) 0.0334(16) 0.0198(13) -0.0018(11) -0.0015(11) -0.0039(12)
C15 0.0354(17) 0.0315(16) 0.0249(14) -0.0031(11) -0.0134(12) -0.0012(13)
C16 0.0164(12) 0.0133(12) 0.0224(13) 0.0004(9) -0.0094(10) 0.0006(10)
C17 0.0239(14) 0.0156(13) 0.0232(13) 0.0016(9) -0.0102(11) -0.0001(10)
C18 0.0370(17) 0.0292(16) 0.0270(15) 0.0062(11) -0.0195(12) -0.0034(13)
C19 0.0270(16) 0.0372(17) 0.0420(18) 0.0034(13) -0.0229(13) -0.0003(13)
C20 0.0160(13) 0.0306(16) 0.0394(17) 0.0017(12) -0.0092(12) 0.0012(12)
C21 0.0204(13) 0.0162(13) 0.0213(13) 0.0023(9) -0.0051(10) 0.0016(10)
C22 0.0285(15) 0.0267(15) 0.0190(13) 0.0014(10) -0.0077(11) -0.0024(12)
C23 0.0356(18) 0.0326(17) 0.0321(16) -0.0038(12) -0.0027(13) 0.0008(14)
C24 0.051(2) 0.042(2) 0.0356(18) 0.0173(15) 0.0016(15) 0.0023(17)
C25 0.0214(14) 0.0342(16) 0.0247(14) -0.0012(11) -0.0038(11) 0.0011(12)
C26 0.052(2) 0.066(3) 0.038(2) 0.0187(17) -0.0067(16) -0.017(2)
C27 0.109(4) 0.049(2) 0.0282(19) -0.0130(16) 0.006(2) -0.018(2)
C28 0.0155(12) 0.0131(11) 0.0122(11) -0.0009(8) -0.0065(9) 0.0014(9)
C29 0.0218(13) 0.0117(11) 0.0120(11) 0.0007(8) -0.0026(9) 0.0014(10)
N3 0.0159(11) 0.0172(11) 0.0187(10) 0.0002(8) -0.0062(8) -0.0009(8)
C30 0.0169(13) 0.0224(13) 0.0178(12) -0.0035(9) -0.0055(10) 0.0022(10)
C31 0.0184(13) 0.0276(15) 0.0219(13) -0.0023(10) -0.0058(10) 0.0051(11)
C32 0.0276(15) 0.0421(18) 0.0215(14) -0.0052(12) -0.0098(11) 0.0116(13)
C33 0.0299(16) 0.0465(19) 0.0332(16) -0.0182(13) -0.0187(13) 0.0100(14)
C34 0.0221(15) 0.0356(17) 0.0418(17) -0.0155(13) -0.0128(12) -0.0007(13)
C35 0.0171(13) 0.0251(14) 0.0283(14) -0.0064(10) -0.0067(10) 0.0007(11)
C36 0.0295(16) 0.0353(17) 0.0314(16) 0.0134(12) -0.0103(12) -0.0031(13)
C37 0.0336(17) 0.0334(17) 0.0344(16) 0.0011(12) -0.0070(13) -0.0141(14)
N4 0.0157(10) 0.0123(10) 0.0144(10) 0.0014(7) -0.0060(8) -0.0016(8)
C38 0.0206(13) 0.0108(11) 0.0177(12) -0.0014(9) -0.0092(10) 0.0033(10)
C39 0.0235(14) 0.0137(12) 0.0295(14) 0.0012(10) -0.0145(11) 0.0008(10)
C40 0.0303(15) 0.0204(14) 0.0382(16) -0.0014(11) -0.0238(13) -0.0010(12)
C41 0.050(2) 0.0198(14) 0.0314(16) -0.0048(11) -0.0281(14) 0.0064(13)
C42 0.0401(17) 0.0201(14) 0.0197(13) -0.0024(10) -0.0140(12) 0.0074(12)
C43 0.0240(14) 0.0155(12) 0.0195(12) -0.0012(9) -0.0078(10) 0.0054(10)
C44 0.0217(14) 0.0259(15) 0.0368(16) 0.0027(11) -0.0111(12) -0.0073(12)
C45 0.0213(14) 0.0332(16) 0.0191(13) 0.0016(11) -0.0004(10) 0.0014(12)
B1 0.0137(13) 0.0173(14) 0.0147(13) 0.0017(10) -0.0026(10) -0.0009(11)
C46 0.0173(12) 0.0102(11) 0.0241(13) -0.0003(9) -0.0100(10) -0.0023(9)
C47 0.0215(14) 0.0185(13) 0.0299(14) -0.0034(10) -0.0081(11) -0.0044(11)
C48 0.0220(14) 0.0215(14) 0.0312(15) -0.0057(11) -0.0092(11) -0.0027(11)
C49 0.0239(14) 0.0239(14) 0.0346(15) -0.0048(11) -0.0152(12) 0.0005(11)
C50 0.0329(16) 0.0217(14) 0.0254(14) -0.0002(10) -0.0143(12) 0.0007(12)
C51 0.0268(15) 0.0170(13) 0.0278(14) -0.0031(10) -0.0120(11) 0.0012(11)
C52 0.0219(15) 0.0358(17) 0.0284(15) -0.0022(12) -0.0037(11) 0.0010(12)
C53 0.0215(13) 0.0159(12) 0.0190(12) -0.0052(9) -0.0064(10) 0.0063(10)
C54 0.0349(16) 0.0240(14) 0.0192(13) -0.0044(10) -0.0087(11) 0.0122(12)
C55 0.054(2) 0.0396(18) 0.0219(15) -0.0113(12) -0.0184(14) 0.0237(16)
C56 0.049(2) 0.045(2) 0.0423(19) -0.0248(15) -0.0360(16) 0.0233(17)
C57 0.0329(17) 0.0285(16) 0.054(2) -0.0189(14) -0.0234(15) 0.0082(13)
C58 0.0260(14) 0.0186(13) 0.0287(14) -0.0071(10) -0.0113(11) 0.0059(11)
C59 0.046(2) 0.0321(17) 0.0228(15) 0.0050(12) -0.0020(13) 0.0046(14)

loop_
_atom_type_symbol
_atom_type_description
_atom_type_scat_dispersion_real
_atom_type_scat_dispersion_imag
_atom_type_scat_source
C C 0.0033 0.0016 'International Tables Vol C Tables 4.2.6.8 and 6.1.1.4'
H H 0.0000 0.0000 'International Tables Vol C Tables 4.2.6.8 and 6.1.1.4'
Au Au -2.0133 8.8022 'International Tables Vol C Tables 4.2.6.8 and 6.1.1.4'
B B 0.0013 0.0007 'International Tables Vol C Tables 4.2.6.8 and 6.1.1.4'
N N 0.0061 0.0033 'International Tables Vol C Tables 4.2.6.8 and 6.1.1.4'

loop_
_geom_angle_atom_site_label_1
_geom_angle_atom_site_label_2
_geom_angle_atom_site_label_3
_geom_angle
_geom_angle_site_symmetry_1
_geom_angle_site_symmetry_3
_geom_angle_publ_flag
C1 Au1 C28 178.22(10) . . ?
N2 C1 N1 103.8(2) . . ?
N2 C1 Au1 127.47(17) . . ?
N1 C1 Au1 128.73(17) . . ?
C1 N1 C2 111.2(2) . . ?
C1 N1 C4 126.8(2) . . ?
C2 N1 C4 121.1(2) . . ?
C3 C2 N1 106.7(2) . . ?
C3 C2 H2 126.7 . . ?
N1 C2 H2 126.7 . . ?
C2 C3 N2 106.7(2) . . ?
C2 C3 H3 126.6 . . ?
N2 C3 H3 126.6 . . ?
C1 N2 C3 111.6(2) . . ?
C1 N2 C16 126.1(2) . . ?
C3 N2 C16 122.1(2) . . ?
C9 C4 C5 123.3(2) . . ?
C9 C4 N1 119.0(2) . . ?
C5 C4 N1 117.4(2) . . ?
C6 C5 C4 117.2(2) . . ?
C6 C5 C10 120.5(2) . . ?
C4 C5 C10 122.3(2) . . ?
C7 C6 C5 121.0(2) . . ?
C7 C6 H6 119.5 . . ?
C5 C6 H6 119.5 . . ?
C6 C7 C8 120.2(3) . . ?
C6 C7 H7 119.9 . . ?
C8 C7 H7 119.9 . . ?
C7 C8 C9 121.3(2) . . ?
C7 C8 H8 119.4 . . ?
C9 C8 H8 119.4 . . ?
C8 C9 C4 117.0(2) . . ?
C8 C9 C13 121.9(2) . . ?
C4 C9 C13 121.1(2) . . ?
C5 C10 C11 112.1(2) . . ?
C5 C10 C12 110.7(2) . . ?
C11 C10 C12 110.9(2) . . ?
C5 C10 H10 107.6 . . ?
C11 C10 H10 107.6 . . ?
C12 C10 H10 107.6 . . ?
C10 C11 H11 109.5 . . ?
C10 C11 H11A 109.5 . . ?
H11 C11 H11A 109.5 . . ?
C10 C11 H11B 109.5 . . ?
H11 C11 H11B 109.5 . . ?
H11A C11 H11B 109.5 . . ?
C10 C12 H12 109.5 . . ?
C10 C12 H12A 109.5 . . ?
H12 C12 H12A 109.5 . . ?
C10 C12 H12B 109.5 . . ?
H12 C12 H12B 109.5 . . ?
H12A C12 H12B 109.5 . . ?
C9 C13 C15 112.9(2) . . ?
C9 C13 C14 111.1(2) . . ?
C15 C13 C14 109.8(2) . . ?
C9 C13 H13 107.6 . . ?
C15 C13 H13 107.6 . . ?
C14 C13 H13 107.6 . . ?
C13 C14 H14 109.5 . . ?
C13 C14 H14A 109.5 . . ?
H14 C14 H14A 109.5 . . ?
C13 C14 H14B 109.5 . . ?
H14 C14 H14B 109.5 . . ?
H14A C14 H14B 109.5 . . ?
C13 C15 H15 109.5 . . ?
C13 C15 H15A 109.5 . . ?
H15 C15 H15A 109.5 . . ?
C13 C15 H15B 109.5 . . ?
H15 C15 H15B 109.5 . . ?
H15A C15 H15B 109.5 . . ?
C17 C16 C21 122.4(2) . . ?
C17 C16 N2 117.9(2) . . ?
C21 C16 N2 119.5(2) . . ?
C18 C17 C16 117.7(2) . . ?
C18 C17 C22 121.3(2) . . ?
C16 C17 C22 121.0(2) . . ?
C19 C18 C17 120.6(3) . . ?
C19 C18 H18 119.7 . . ?
C17 C18 H18 119.7 . . ?
C20 C19 C18 120.8(3) . . ?
C20 C19 H19 119.6 . . ?
C18 C19 H19 119.6 . . ?
C19 C20 C21 121.2(3) . . ?
C19 C20 H20 119.4 . . ?
C21 C20 H20 119.4 . . ?
C20 C21 C16 117.3(2) . . ?
C20 C21 C25 122.0(2) . . ?
C16 C21 C25 120.7(2) . . ?
C23 C22 C24 111.2(2) . . ?
C23 C22 C17 110.0(2) . . ?
C24 C22 C17 112.1(2) . . ?
C23 C22 H22 107.8 . . ?
C24 C22 H22 107.8 . . ?
C17 C22 H22 107.8 . . ?
C22 C23 H23 109.5 . . ?
C22 C23 H23A 109.5 . . ?
H23 C23 H23A 109.5 . . ?
C22 C23 H23B 109.5 . . ?
H23 C23 H23B 109.5 . . ?
H23A C23 H23B 109.5 . . ?
C22 C24 H24 109.5 . . ?
C22 C24 H24A 109.5 . . ?
H24 C24 H24A 109.5 . . ?
C22 C24 H24B 109.5 . . ?
H24 C24 H24B 109.5 . . ?
H24A C24 H24B 109.5 . . ?
C21 C25 C27 111.3(3) . . ?
C21 C25 C26 113.0(3) . . ?
C27 C25 C26 109.0(3) . . ?
C21 C25 H25 107.8 . . ?
C27 C25 H25 107.8 . . ?
C26 C25 H25 107.8 . . ?
C25 C26 H26 109.5 . . ?
C25 C26 H26A 109.5 . . ?
H26 C26 H26A 109.5 . . ?
C25 C26 H26B 109.5 . . ?
H26 C26 H26B 109.5 . . ?
H26A C26 H26B 109.5 . . ?
C25 C27 H27 109.5 . . ?
C25 C27 H27A 109.5 . . ?
H27 C27 H27A 109.5 . . ?
C25 C27 H27B 109.5 . . ?
H27 C27 H27B 109.5 . . ?
H27A C27 H27B 109.5 . . ?
C29 C28 N4 118.7(2) . . ?
C29 C28 Au1 118.46(17) . . ?
N4 C28 Au1 122.80(16) . . ?
N3 C29 C28 172.0(2) . . ?
C29 N3 C30 125.3(2) . . ?
C35 C30 C31 121.6(2) . . ?
C35 C30 N3 116.7(2) . . ?
C31 C30 N3 121.6(2) . . ?
C32 C31 C30 117.4(3) . . ?
C32 C31 C36 120.6(3) . . ?
C30 C31 C36 121.9(2) . . ?
C33 C32 C31 121.7(3) . . ?
C33 C32 H32 119.1 . . ?
C31 C32 H32 119.1 . . ?
C34 C33 C32 119.7(3) . . ?
C34 C33 H33 120.2 . . ?
C32 C33 H33 120.2 . . ?
C33 C34 C35 121.2(3) . . ?
C33 C34 H34 119.4 . . ?
C35 C34 H34 119.4 . . ?
C34 C35 C30 118.4(3) . . ?
C34 C35 C37 120.9(3) . . ?
C30 C35 C37 120.6(2) . . ?
C31 C36 H36 109.5 . . ?
C31 C36 H36A 109.5 . . ?
H36 C36 H36A 109.5 . . ?
C31 C36 H36B 109.5 . . ?
H36 C36 H36B 109.5 . . ?
H36A C36 H36B 109.5 . . ?
C35 C37 H37 109.5 . . ?
C35 C37 H37A 109.5 . . ?
H37 C37 H37A 109.5 . . ?
C35 C37 H37B 109.5 . . ?
H37 C37 H37B 109.5 . . ?
H37A C37 H37B 109.5 . . ?
B1 N4 C38 123.6(2) . . ?
B1 N4 C28 124.28(19) . . ?
C38 N4 C28 112.07(18) . . ?
C43 C38 C39 122.3(2) . . ?
C43 C38 N4 118.2(2) . . ?
C39 C38 N4 119.6(2) . . ?
C38 C39 C40 117.8(2) . . ?
C38 C39 C44 121.6(2) . . ?
C40 C39 C44 120.6(2) . . ?
C41 C40 C39 120.7(3) . . ?
C41 C40 H40 119.6 . . ?
C39 C40 H40 119.6 . . ?
C42 C41 C40 120.5(2) . . ?
C42 C41 H41 119.7 . . ?
C40 C41 H41 119.7 . . ?
C41 C42 C43 121.0(3) . . ?
C41 C42 H42 119.5 . . ?
C43 C42 H42 119.5 . . ?
C38 C43 C42 117.6(2) . . ?
C38 C43 C45 122.3(2) . . ?
C42 C43 C45 120.0(2) . . ?
C39 C44 H44 109.5 . . ?
C39 C44 H44A 109.5 . . ?
H44 C44 H44A 109.5 . . ?
C39 C44 H44B 109.5 . . ?
H44 C44 H44B 109.5 . . ?
H44A C44 H44B 109.5 . . ?
C43 C45 H45 109.5 . . ?
C43 C45 H45A 109.5 . . ?
H45 C45 H45A 109.5 . . ?
C43 C45 H45B 109.5 . . ?
H45 C45 H45B 109.5 . . ?
H45A C45 H45B 109.5 . . ?
N4 B1 C53 119.8(2) . . ?
N4 B1 C46 119.2(2) . . ?
C53 B1 C46 120.8(2) . . ?
C47 C46 C51 116.9(2) . . ?
C47 C46 B1 122.9(2) . . ?
C51 C46 B1 120.1(2) . . ?
C46 C47 C48 119.5(2) . . ?
C46 C47 C52 121.7(2) . . ?
C48 C47 C52 118.7(2) . . ?
C49 C48 C47 121.1(3) . . ?
C49 C48 H48 119.4 . . ?
C47 C48 H48 119.4 . . ?
C48 C49 C50 120.6(3) . . ?
C48 C49 H49 119.7 . . ?
C50 C49 H49 119.7 . . ?
C49 C50 C51 119.0(3) . . ?
C49 C50 H50 120.5 . . ?
C51 C50 H50 120.5 . . ?
C50 C51 C46 122.7(3) . . ?
C50 C51 H51 118.6 . . ?
C46 C51 H51 118.6 . . ?
C47 C52 H52 109.5 . . ?
C47 C52 H52A 109.5 . . ?
H52 C52 H52A 109.5 . . ?
C47 C52 H52B 109.5 . . ?
H52 C52 H52B 109.5 . . ?
H52A C52 H52B 109.5 . . ?
C58 C53 C54 117.7(2) . . ?
C58 C53 B1 115.9(2) . . ?
C54 C53 B1 126.4(2) . . ?
C55 C54 C53 118.8(3) . . ?
C55 C54 C59 119.6(3) . . ?
C53 C54 C59 121.6(3) . . ?
C56 C55 C54 122.1(3) . . ?
C56 C55 H55 118.9 . . ?
C54 C55 H55 118.9 . . ?
C57 C56 C55 119.4(3) . . ?
C57 C56 H56 120.3 . . ?
C55 C56 H56 120.3 . . ?
C56 C57 C58 119.5(3) . . ?
C56 C57 H57 120.2 . . ?
C58 C57 H57 120.2 . . ?
C57 C58 C53 122.4(3) . . ?
C57 C58 H58 118.8 . . ?
C53 C58 H58 118.8 . . ?
C54 C59 H59 109.5 . . ?
C54 C59 H59A 109.5 . . ?
H59 C59 H59A 109.5 . . ?
C54 C59 H59B 109.5 . . ?
H59 C59 H59B 109.5 . . ?
H59A C59 H59B 109.5 . . ?

loop_
_geom_bond_atom_site_label_1
_geom_bond_atom_site_label_2
_geom_bond_distance
_geom_bond_site_symmetry_2
_geom_bond_publ_flag
Au1 C1 2.023(2) . ?
Au1 C28 2.046(2) . ?
C1 N2 1.358(3) . ?
C1 N1 1.363(3) . ?
N1 C2 1.388(3) . ?
N1 C4 1.443(3) . ?
C2 C3 1.345(4) . ?
C2 H2 0.9500 . ?
C3 N2 1.382(3) . ?
C3 H3 0.9500 . ?
N2 C16 1.438(3) . ?
C4 C9 1.401(3) . ?
C4 C5 1.402(3) . ?
C5 C6 1.396(4) . ?
C5 C10 1.518(4) . ?
C6 C7 1.385(4) . ?
C6 H6 0.9500 . ?
C7 C8 1.390(4) . ?
C7 H7 0.9500 . ?
C8 C9 1.393(4) . ?
C8 H8 0.9500 . ?
C9 C13 1.526(3) . ?
C10 C11 1.526(4) . ?
C10 C12 1.535(4) . ?
C10 H10 1.0000 . ?
C11 H11 0.9800 . ?
C11 H11A 0.9800 . ?
C11 H11B 0.9800 . ?
C12 H12 0.9800 . ?
C12 H12A 0.9800 . ?
C12 H12B 0.9800 . ?
C13 C15 1.531(4) . ?
C13 C14 1.532(4) . ?
C13 H13 1.0000 . ?
C14 H14 0.9800 . ?
C14 H14A 0.9800 . ?
C14 H14B 0.9800 . ?
C15 H15 0.9800 . ?
C15 H15A 0.9800 . ?
C15 H15B 0.9800 . ?
C16 C17 1.404(3) . ?
C16 C21 1.406(3) . ?
C17 C18 1.386(4) . ?
C17 C22 1.531(4) . ?
C18 C19 1.382(4) . ?
C18 H18 0.9500 . ?
C19 C20 1.377(4) . ?
C19 H19 0.9500 . ?
C20 C21 1.382(4) . ?
C20 H20 0.9500 . ?
C21 C25 1.518(4) . ?
C22 C23 1.524(4) . ?
C22 C24 1.527(4) . ?
C22 H22 1.0000 . ?
C23 H23 0.9800 . ?
C23 H23A 0.9800 . ?
C23 H23B 0.9800 . ?
C24 H24 0.9800 . ?
C24 H24A 0.9800 . ?
C24 H24B 0.9800 . ?
C25 C27 1.522(4) . ?
C25 C26 1.527(4) . ?
C25 H25 1.0000 . ?
C26 H26 0.9800 . ?
C26 H26A 0.9800 . ?
C26 H26B 0.9800 . ?
C27 H27 0.9800 . ?
C27 H27A 0.9800 . ?
C27 H27B 0.9800 . ?
C28 C29 1.310(3) . ?
C28 N4 1.470(3) . ?
C29 N3 1.233(3) . ?
N3 C30 1.428(3) . ?
C30 C35 1.400(4) . ?
C30 C31 1.406(3) . ?
C31 C32 1.392(4) . ?
C31 C36 1.506(4) . ?
C32 C33 1.385(5) . ?
C32 H32 0.9500 . ?
C33 C34 1.376(4) . ?
C33 H33 0.9500 . ?
C34 C35 1.390(4) . ?
C34 H34 0.9500 . ?
C35 C37 1.502(4) . ?
C36 H36 0.9800 . ?
C36 H36A 0.9800 . ?
C36 H36B 0.9800 . ?
C37 H37 0.9800 . ?
C37 H37A 0.9800 . ?
C37 H37B 0.9800 . ?
N4 B1 1.404(3) . ?
N4 C38 1.450(3) . ?
C38 C43 1.394(3) . ?
C38 C39 1.398(4) . ?
C39 C40 1.403(4) . ?
C39 C44 1.496(4) . ?
C40 C41 1.377(4) . ?
C40 H40 0.9500 . ?
C41 C42 1.376(4) . ?
C41 H41 0.9500 . ?
C42 C43 1.403(4) . ?
C42 H42 0.9500 . ?
C43 C45 1.500(4) . ?
C44 H44 0.9800 . ?
C44 H44A 0.9800 . ?
C44 H44B 0.9800 . ?
C45 H45 0.9800 . ?
C45 H45A 0.9800 . ?
C45 H45B 0.9800 . ?
B1 C53 1.586(4) . ?
B1 C46 1.597(4) . ?
C46 C47 1.408(4) . ?
C46 C51 1.413(3) . ?
C47 C48 1.411(4) . ?
C47 C52 1.492(4) . ?
C48 C49 1.373(4) . ?
C48 H48 0.9500 . ?
C49 C50 1.374(4) . ?
C49 H49 0.9500 . ?
C50 C51 1.385(4) . ?
C50 H50 0.9500 . ?
C51 H51 0.9500 . ?
C52 H52 0.9800 . ?
C52 H52A 0.9800 . ?
C52 H52B 0.9800 . ?
C53 C58 1.400(4) . ?
C53 C54 1.408(4) . ?
C54 C55 1.395(4) . ?
C54 C59 1.502(4) . ?
C55 C56 1.381(5) . ?
C55 H55 0.9500 . ?
C56 C57 1.369(5) . ?
C56 H56 0.9500 . ?
C57 C58 1.384(4) . ?
C57 H57 0.9500 . ?
C58 H58 0.9500 . ?
C59 H59 0.9800 . ?
C59 H59A 0.9800 . ?
C59 H59B 0.9800 . ?

loop_
_geom_torsion_atom_site_label_1
_geom_torsion_atom_site_label_2
_geom_torsion_atom_site_label_3
_geom_torsion_atom_site_label_4
_geom_torsion
_geom_torsion_site_symmetry_1
_geom_torsion_site_symmetry_2
_geom_torsion_site_symmetry_3
_geom_torsion_site_symmetry_4
_geom_torsion_publ_flag
N2 C1 N1 C2 0.7(2) . . . . ?
Au1 C1 N1 C2 179.55(16) . . . . ?
N2 C1 N1 C4 170.0(2) . . . . ?
Au1 C1 N1 C4 -11.1(3) . . . . ?
C1 N1 C2 C3 -0.1(3) . . . . ?
C4 N1 C2 C3 -170.2(2) . . . . ?
N1 C2 C3 N2 -0.5(3) . . . . ?
N1 C1 N2 C3 -1.0(2) . . . . ?
Au1 C1 N2 C3 -179.88(16) . . . . ?
N1 C1 N2 C16 -175.6(2) . . . . ?
Au1 C1 N2 C16 5.5(3) . . . . ?
C2 C3 N2 C1 1.0(3) . . . . ?
C2 C3 N2 C16 175.8(2) . . . . ?
C1 N1 C4 C9 105.5(3) . . . . ?
C2 N1 C4 C9 -86.1(3) . . . . ?
C1 N1 C4 C5 -80.2(3) . . . . ?
C2 N1 C4 C5 88.2(3) . . . . ?
C9 C4 C5 C6 -0.3(4) . . . . ?
N1 C4 C5 C6 -174.3(2) . . . . ?
C9 C4 C5 C10 178.1(2) . . . . ?
N1 C4 C5 C10 4.2(4) . . . . ?
C4 C5 C6 C7 -0.5(4) . . . . ?
C10 C5 C6 C7 -179.0(3) . . . . ?
C5 C6 C7 C8 0.9(4) . . . . ?
C6 C7 C8 C9 -0.5(4) . . . . ?
C7 C8 C9 C4 -0.2(4) . . . . ?
C7 C8 C9 C13 179.4(2) . . . . ?
C5 C4 C9 C8 0.6(4) . . . . ?
N1 C4 C9 C8 174.5(2) . . . . ?
C5 C4 C9 C13 -179.0(2) . . . . ?
N1 C4 C9 C13 -5.1(3) . . . . ?
C6 C5 C10 C11 -55.3(3) . . . . ?
C4 C5 C10 C11 126.3(3) . . . . ?
C6 C5 C10 C12 69.2(3) . . . . ?
C4 C5 C10 C12 -109.2(3) . . . . ?
C8 C9 C13 C15 -24.1(3) . . . . ?
C4 C9 C13 C15 155.5(2) . . . . ?
C8 C9 C13 C14 99.8(3) . . . . ?
C4 C9 C13 C14 -80.6(3) . . . . ?
C1 N2 C16 C17 98.3(3) . . . . ?
C3 N2 C16 C17 -75.8(3) . . . . ?
C1 N2 C16 C21 -85.6(3) . . . . ?
C3 N2 C16 C21 100.3(3) . . . . ?
C21 C16 C17 C18 0.3(4) . . . . ?
N2 C16 C17 C18 176.2(2) . . . . ?
C21 C16 C17 C22 178.0(2) . . . . ?
N2 C16 C17 C22 -6.0(4) . . . . ?
C16 C17 C18 C19 0.1(4) . . . . ?
C22 C17 C18 C19 -177.7(3) . . . . ?
C17 C18 C19 C20 0.2(5) . . . . ?
C18 C19 C20 C21 -0.9(5) . . . . ?
C19 C20 C21 C16 1.2(4) . . . . ?
C19 C20 C21 C25 -177.4(3) . . . . ?
C17 C16 C21 C20 -0.9(4) . . . . ?
N2 C16 C21 C20 -176.8(2) . . . . ?
C17 C16 C21 C25 177.8(2) . . . . ?
N2 C16 C21 C25 1.9(4) . . . . ?
C18 C17 C22 C23 80.5(3) . . . . ?
C16 C17 C22 C23 -97.1(3) . . . . ?
C18 C17 C22 C24 -43.8(4) . . . . ?
C16 C17 C22 C24 138.5(3) . . . . ?
C20 C21 C25 C27 93.3(4) . . . . ?
C16 C21 C25 C27 -85.3(4) . . . . ?
C20 C21 C25 C26 -29.7(4) . . . . ?
C16 C21 C25 C26 151.7(3) . . . . ?
C29 N3 C30 C35 -129.8(3) . . . . ?
C29 N3 C30 C31 54.4(4) . . . . ?
C35 C30 C31 C32 1.8(4) . . . . ?
N3 C30 C31 C32 177.4(2) . . . . ?
C35 C30 C31 C36 -175.8(2) . . . . ?
N3 C30 C31 C36 -0.3(4) . . . . ?
C30 C31 C32 C33 -1.2(4) . . . . ?
C36 C31 C32 C33 176.5(3) . . . . ?
C31 C32 C33 C34 0.5(4) . . . . ?
C32 C33 C34 C35 -0.4(4) . . . . ?
C33 C34 C35 C30 1.0(4) . . . . ?
C33 C34 C35 C37 -179.9(3) . . . . ?
C31 C30 C35 C34 -1.7(4) . . . . ?
N3 C30 C35 C34 -177.5(2) . . . . ?
C31 C30 C35 C37 179.2(3) . . . . ?
N3 C30 C35 C37 3.4(4) . . . . ?
C29 C28 N4 B1 -58.1(3) . . . . ?
Au1 C28 N4 B1 120.6(2) . . . . ?
C29 C28 N4 C38 123.1(2) . . . . ?
Au1 C28 N4 C38 -58.1(2) . . . . ?
B1 N4 C38 C43 102.6(3) . . . . ?
C28 N4 C38 C43 -78.7(3) . . . . ?
B1 N4 C38 C39 -77.7(3) . . . . ?
C28 N4 C38 C39 101.1(2) . . . . ?
C43 C38 C39 C40 1.0(4) . . . . ?
N4 C38 C39 C40 -178.8(2) . . . . ?
C43 C38 C39 C44 -179.3(2) . . . . ?
N4 C38 C39 C44 1.0(4) . . . . ?
C38 C39 C40 C41 0.1(4) . . . . ?
C44 C39 C40 C41 -179.6(3) . . . . ?
C39 C40 C41 C42 -1.0(4) . . . . ?
C40 C41 C42 C43 0.7(4) . . . . ?
C39 C38 C43 C42 -1.2(4) . . . . ?
N4 C38 C43 C42 178.5(2) . . . . ?
C39 C38 C43 C45 176.2(2) . . . . ?
N4 C38 C43 C45 -4.1(4) . . . . ?
C41 C42 C43 C38 0.4(4) . . . . ?
C41 C42 C43 C45 -177.1(2) . . . . ?
C38 N4 B1 C53 -171.2(2) . . . . ?
C28 N4 B1 C53 10.2(3) . . . . ?
C38 N4 B1 C46 3.3(3) . . . . ?
C28 N4 B1 C46 -175.3(2) . . . . ?
N4 B1 C46 C47 124.7(3) . . . . ?
C53 B1 C46 C47 -60.8(3) . . . . ?
N4 B1 C46 C51 -52.8(3) . . . . ?
C53 B1 C46 C51 121.6(3) . . . . ?
C51 C46 C47 C48 3.3(4) . . . . ?
B1 C46 C47 C48 -174.4(2) . . . . ?
C51 C46 C47 C52 -178.3(2) . . . . ?
B1 C46 C47 C52 4.0(4) . . . . ?
C46 C47 C48 C49 -2.0(4) . . . . ?
C52 C47 C48 C49 179.6(2) . . . . ?
C47 C48 C49 C50 -1.1(4) . . . . ?
C48 C49 C50 C51 2.7(4) . . . . ?
C49 C50 C51 C46 -1.3(4) . . . . ?
C47 C46 C51 C50 -1.7(4) . . . . ?
B1 C46 C51 C50 176.0(2) . . . . ?
N4 B1 C53 C58 104.4(3) . . . . ?
C46 B1 C53 C58 -70.0(3) . . . . ?
N4 B1 C53 C54 -76.2(3) . . . . ?
C46 B1 C53 C54 109.4(3) . . . . ?
C58 C53 C54 C55 2.2(4) . . . . ?
B1 C53 C54 C55 -177.2(2) . . . . ?
C58 C53 C54 C59 -176.1(2) . . . . ?
B1 C53 C54 C59 4.5(4) . . . . ?
C53 C54 C55 C56 -1.1(4) . . . . ?
C59 C54 C55 C56 177.2(3) . . . . ?
C54 C55 C56 C57 -1.0(5) . . . . ?
C55 C56 C57 C58 2.0(4) . . . . ?
C56 C57 C58 C53 -0.9(4) . . . . ?
C54 C53 C58 C57 -1.2(4) . . . . ?
B1 C53 C58 C57 178.3(2) . . . . ?
